data_4102135
loop_
_publ_author_name
'Daisuke Kato'
'Yoshikazu Sasaki'
'Dale L. Boger'

_publ_section_title
;
 Asymmetric Total Synthesis of Vindoline
;
_journal_name_full 'Journal of the American Chemical Society'
_journal_page_first 3685
_journal_page_last 3687
_journal_paper_doi 10.1021/ja910695e
_journal_volume 132
_journal_year 2010
_chemical_formula_sum 'C30 H36 N2 O7'
_chemical_formula_weight 536.61
_chemical_name_systematic
; 
 ? 
;
_space_group_IT_number 4
_symmetry_cell_setting monoclinic
_symmetry_space_group_name_Hall 'P 2yb'
_symmetry_space_group_name_H-M 'P 1 21 1'
_atom_sites_solution_hydrogens geom
_atom_sites_solution_primary direct
_atom_sites_solution_secondary difmap
_audit_creation_method SHELXL-97
_cell_angle_alpha 90.00
_cell_angle_beta 95.00(3)
_cell_angle_gamma 90.00
_cell_formula_units_Z 2
_cell_length_a 7.8185(16)
_cell_length_b 8.3688(17)
_cell_length_c 22.032(4)
_cell_measurement_reflns_used 3439
_cell_measurement_temperature 296(2)
_cell_measurement_theta_max 27.53
_cell_measurement_theta_min 2.60
_cell_volume 1436.1(5)
_computing_cell_refinement 'Bruker SMART'
_computing_data_collection 'Bruker SMART'
_computing_data_reduction 'Bruker SAINT+'
_computing_molecular_graphics 'Bruker SHELXTL'
_computing_publication_material 'Bruker SHELXTL'
_computing_structure_refinement 'SHELXL-97 (Sheldrick, 1997)'
_computing_structure_solution 'SHELXS-97 (Sheldrick, 1997)'
_diffrn_ambient_temperature 296(2)
_diffrn_measured_fraction_theta_full 0.997
_diffrn_measured_fraction_theta_max 0.997
_diffrn_measurement_device_type 'CCD area detector'
_diffrn_measurement_method 'phi and omega scans'
_diffrn_radiation_monochromator graphite
_diffrn_radiation_source 'fine-focus sealed tube'
_diffrn_radiation_type MoK\a
_diffrn_radiation_wavelength 0.71073
_diffrn_reflns_av_R_equivalents 0.0352
_diffrn_reflns_av_sigmaI/netI 0.0593
_diffrn_reflns_limit_h_max 9
_diffrn_reflns_limit_h_min -9
_diffrn_reflns_limit_k_max 9
_diffrn_reflns_limit_k_min -9
_diffrn_reflns_limit_l_max 26
_diffrn_reflns_limit_l_min -26
_diffrn_reflns_number 10610
_diffrn_reflns_theta_full 25.00
_diffrn_reflns_theta_max 25.00
_diffrn_reflns_theta_min 1.86
_diffrn_standards_decay_% 1
_exptl_absorpt_coefficient_mu 0.088
_exptl_absorpt_correction_T_max 0.9895
_exptl_absorpt_correction_T_min 0.9800
_exptl_absorpt_correction_type multi-scan
_exptl_absorpt_process_details 'SADABS (Sheldricks, 1999)'
_exptl_crystal_colour Colorless
_exptl_crystal_density_diffrn 1.241
_exptl_crystal_density_meas 0
_exptl_crystal_density_method 'not measured'
_exptl_crystal_description Parallelepiped
_exptl_crystal_F_000 572
_exptl_crystal_size_max 0.23
_exptl_crystal_size_mid 0.17
_exptl_crystal_size_min 0.12
_refine_diff_density_max 0.326
_refine_diff_density_min -0.291
_refine_diff_density_rms 0.052
_refine_ls_abs_structure_details 'Flack H D (1983), Acta Cryst. A39, 876-881'
_refine_ls_abs_structure_Flack 1(2)
_refine_ls_extinction_method none
_refine_ls_goodness_of_fit_ref 0.908
_refine_ls_hydrogen_treatment mixed
_refine_ls_matrix_type full
_refine_ls_number_parameters 328
_refine_ls_number_reflns 4999
_refine_ls_number_restraints 1
_refine_ls_restrained_S_all 0.908
_refine_ls_R_factor_all 0.0979
_refine_ls_R_factor_gt 0.0758
_refine_ls_shift/su_max 0.071
_refine_ls_shift/su_mean 0.011
_refine_ls_structure_factor_coef Fsqd
_refine_ls_weighting_details 'calc w=1/[\s^2^(Fo^2^)+(0.1500P)^2^+0.6700P] where P=(Fo^2^+2Fc^2^)/3'
_refine_ls_weighting_scheme calc
_refine_ls_wR_factor_gt 0.1988
_refine_ls_wR_factor_ref 0.2190
_reflns_number_gt 3787
_reflns_number_total 4999
_reflns_threshold_expression >2sigma(I)
_cod_data_source_file ja910695e_si_003.cif
_cod_data_source_block ys628
_cod_database_code 4102135

loop_
_symmetry_equiv_pos_as_xyz
'x, y, z'
'-x, y+1/2, -z'

loop_
_atom_site_label
_atom_site_type_symbol
_atom_site_fract_x
_atom_site_fract_y
_atom_site_fract_z
_atom_site_U_iso_or_equiv
_atom_site_adp_type
_atom_site_occupancy
_atom_site_symmetry_multiplicity
_atom_site_calc_flag
_atom_site_refinement_flags
_atom_site_disorder_assembly
_atom_site_disorder_group
O1 O 0.0760(5) 0.4503(4) 0.49065(16) 0.0571(10) Uani 1 1 d . . .
O2 O 0.4110(4) 0.5951(4) 0.69970(17) 0.0533(9) Uani 1 1 d . . .
O3 O 0.5868(5) 0.8040(4) 0.7076(2) 0.0657(12) Uani 1 1 d . . .
O4 O 0.8636(4) 0.6324(4) 0.71012(17) 0.0492(9) Uani 1 1 d . A .
H4 H 0.9064 0.6473 0.7450 0.059 Uiso 1 1 calc R . .
O5 O 0.7126(6) 0.5636(4) 0.82136(17) 0.0657(11) Uani 1 1 d . . .
O6 O 0.9597(5) -0.0191(4) 0.68146(18) 0.0619(10) Uani 1 1 d . . .
O7 O 1.1138(6) -0.0140(7) 0.7979(3) 0.0954(16) Uani 1 1 d . . .
H7 H 1.0778 -0.0391 0.7632 0.115 Uiso 1 1 calc R . .
N1 N 0.6347(5) 0.4883(4) 0.59980(17) 0.0408(9) Uani 1 1 d . . .
N2 N 0.7696(4) 0.1160(4) 0.73641(17) 0.0379(9) Uani 1 1 d . A .
C1 C 0.2882(5) 0.2213(5) 0.6189(2) 0.0370(10) Uani 1 1 d . . .
H1 H 0.2687 0.1366 0.6447 0.044 Uiso 1 1 calc R . .
C2 C 0.1597(6) 0.2706(6) 0.5748(2) 0.0430(11) Uani 1 1 d . . .
H2 H 0.0539 0.2190 0.5711 0.052 Uiso 1 1 calc R . .
C3 C 0.1913(6) 0.3972(5) 0.5366(2) 0.0405(11) Uani 1 1 d . . .
C4 C 0.3468(6) 0.4787(5) 0.54224(19) 0.0400(10) Uani 1 1 d . . .
H4A H 0.3660 0.5649 0.5170 0.048 Uiso 1 1 calc R . .
C5 C 0.4717(6) 0.4288(5) 0.58594(19) 0.0359(10) Uani 1 1 d . . .
C6 C 0.4419(6) 0.2981(5) 0.62382(19) 0.0340(10) Uani 1 1 d . . .
C7 C 0.6099(5) 0.2638(5) 0.6616(2) 0.0325(9) Uani 1 1 d . . .
C8 C 0.7094(5) 0.4247(5) 0.6578(2) 0.0339(10) Uani 1 1 d . A .
H8 H 0.8293 0.3979 0.6526 0.041 Uiso 1 1 calc R . .
C9 C 0.7103(5) 0.5419(5) 0.7118(2) 0.0356(10) Uani 1 1 d . . .
C10 C 0.7234(6) 0.4525(5) 0.7731(2) 0.0415(11) Uani 1 1 d . A .
H10 H 0.8409 0.4107 0.7782 0.050 Uiso 1 1 calc R . .
C11 C 0.6068(6) 0.3080(6) 0.7832(2) 0.0415(11) Uani 1 1 d . . .
C12 C 0.6064(5) 0.2015(5) 0.7269(2) 0.0353(10) Uani 1 1 d . A .
H12 H 0.5126 0.1240 0.7278 0.042 Uiso 1 1 calc R . .
C13 C 0.7129(6) 0.1271(5) 0.6334(2) 0.0386(10) Uani 1 1 d . . .
H13A H 0.6364 0.0431 0.6172 0.046 Uiso 1 1 calc R . .
H13B H 0.7766 0.1677 0.6008 0.046 Uiso 1 1 calc R . .
C14 C 0.8323(6) 0.0659(5) 0.6850(2) 0.0405(11) Uani 1 1 d . . .
C15 C 0.8187(7) 0.0852(6) 0.8003(2) 0.0529(13) Uani 1 1 d . . .
H15 H 0.7875 -0.0251 0.8094 0.063 Uiso 1 1 calc R A .
C16 C 0.6992(7) 0.1988(7) 0.8320(2) 0.0560(14) Uani 1 1 d . A .
H16A H 0.6158 0.1376 0.8524 0.067 Uiso 1 1 calc R . .
H16B H 0.7657 0.2628 0.8623 0.067 Uiso 1 1 calc R . .
C17 C -0.0775(7) 0.3619(7) 0.4762(3) 0.0607(15) Uani 1 1 d . . .
H17A H -0.0495 0.2520 0.4695 0.073 Uiso 1 1 calc R . .
H17B H -0.1376 0.4049 0.4400 0.073 Uiso 1 1 calc R . .
H17C H -0.1491 0.3691 0.5094 0.073 Uiso 1 1 calc R . .
C18 C 0.6925(7) 0.6344(6) 0.5726(2) 0.0524(13) Uani 1 1 d . . .
H18A H 0.6666 0.6301 0.5292 0.063 Uiso 1 1 calc R . .
H18B H 0.8142 0.6456 0.5818 0.063 Uiso 1 1 calc R . .
H18C H 0.6349 0.7242 0.5887 0.063 Uiso 1 1 calc R . .
C19 C 0.5640(6) 0.6639(5) 0.7064(2) 0.0385(10) Uani 1 1 d . A .
C20 C 0.2638(6) 0.7019(8) 0.6934(4) 0.0741(18) Uani 1 1 d . . .
H20A H 0.2603 0.7640 0.7299 0.089 Uiso 1 1 calc R . .
H20B H 0.1604 0.6403 0.6868 0.089 Uiso 1 1 calc R . .
H20C H 0.2737 0.7720 0.6594 0.089 Uiso 1 1 calc R . .
C21 C 0.8952(16) 0.6110(15) 0.8474(5) 0.065(3) Uiso 0.604(14) 1 d P A 1
H21A H 0.9605 0.5164 0.8602 0.078 Uiso 0.604(14) 1 calc PR A 1
H21B H 0.9546 0.6657 0.8166 0.078 Uiso 0.604(14) 1 calc PR A 1
C22 C 0.8785(12) 0.7185(10) 0.9005(3) 0.061(3) Uiso 0.604(14) 1 d PG A 1
C23 C 1.0232(10) 0.7972(12) 0.9267(4) 0.090(4) Uiso 0.604(14) 1 d PG A 1
H23 H 1.1287 0.7828 0.9110 0.108 Uiso 0.604(14) 1 calc PR A 1
C24 C 1.0102(14) 0.8975(13) 0.9763(5) 0.121(6) Uiso 0.604(14) 1 d PG A 1
H24 H 1.1069 0.9502 0.9938 0.145 Uiso 0.604(14) 1 calc PR A 1
C25 C 0.8525(17) 0.9191(16) 0.9999(5) 0.151(9) Uiso 0.604(14) 1 d PG A 1
H25 H 0.8438 0.9863 1.0331 0.181 Uiso 0.604(14) 1 calc PR A 1
C26 C 0.7078(14) 0.8404(18) 0.9737(5) 0.176(10) Uiso 0.604(14) 1 d PG A 1
H26 H 0.6023 0.8548 0.9894 0.211 Uiso 0.604(14) 1 calc PR A 1
C27 C 0.7208(11) 0.7401(14) 0.9240(5) 0.097(5) Uiso 0.604(14) 1 d PG A 1
H27 H 0.6240 0.6874 0.9065 0.116 Uiso 0.604(14) 1 calc PR A 1
C21' C 0.827(3) 0.616(3) 0.8606(9) 0.076(5) Uiso 0.396(14) 1 d P A 2
H21C H 0.9216 0.6532 0.8387 0.091 Uiso 0.396(14) 1 calc PR A 2
H21D H 0.8686 0.5264 0.8853 0.091 Uiso 0.396(14) 1 calc PR A 2
C22' C 0.787(2) 0.7447(17) 0.9025(6) 0.082(5) Uiso 0.396(14) 1 d PG A 2
C23' C 0.919(2) 0.814(2) 0.9399(9) 0.124(9) Uiso 0.396(14) 1 d PG A 2
H23' H 1.0317 0.7831 0.9369 0.149 Uiso 0.396(14) 1 calc PR A 2
C24' C 0.881(3) 0.931(2) 0.9816(8) 0.155(13) Uiso 0.396(14) 1 d PG A 2
H24' H 0.9696 0.9780 1.0066 0.186 Uiso 0.396(14) 1 calc PR A 2
C25' C 0.712(3) 0.978(2) 0.9860(8) 0.126(9) Uiso 0.396(14) 1 d PG A 2
H25' H 0.6876 1.0564 1.0139 0.151 Uiso 0.396(14) 1 calc PR A 2
C26' C 0.581(2) 0.908(2) 0.9487(9) 0.165(13) Uiso 0.396(14) 1 d PG A 2
H26' H 0.4676 0.9399 0.9516 0.198 Uiso 0.396(14) 1 calc PR A 2
C27' C 0.618(2) 0.792(2) 0.9069(7) 0.096(7) Uiso 0.396(14) 1 d PG A 2
H27' H 0.5296 0.7449 0.8820 0.115 Uiso 0.396(14) 1 calc PR A 2
C28 C 0.4169(7) 0.3397(8) 0.7971(3) 0.0618(15) Uani 1 1 d . A .
H28A H 0.3624 0.4025 0.7638 0.074 Uiso 1 1 calc R . .
H28B H 0.3581 0.2376 0.7967 0.074 Uiso 1 1 calc R . .
C29 C 0.3876(11) 0.4219(16) 0.8548(4) 0.144(5) Uani 1 1 d . . .
H29A H 0.4560 0.3722 0.8879 0.173 Uiso 1 1 calc R A .
H29B H 0.2684 0.4144 0.8619 0.173 Uiso 1 1 calc R . .
H29C H 0.4194 0.5323 0.8522 0.173 Uiso 1 1 calc R . .
C30 C 1.0083(8) 0.1082(8) 0.8194(3) 0.0747(18) Uani 1 1 d . A .
H30A H 1.0445 0.2104 0.8042 0.090 Uiso 1 1 calc R . .
H30B H 1.0249 0.1115 0.8635 0.090 Uiso 1 1 calc R . .

loop_
_atom_site_aniso_label
_atom_site_aniso_U_11
_atom_site_aniso_U_22
_atom_site_aniso_U_33
_atom_site_aniso_U_23
_atom_site_aniso_U_13
_atom_site_aniso_U_12
O1 0.066(2) 0.042(2) 0.059(2) 0.0012(17) -0.0173(18) -0.0024(17)
O2 0.0295(16) 0.040(2) 0.090(3) -0.0091(19) 0.0052(15) 0.0030(14)
O3 0.054(2) 0.0199(19) 0.124(4) -0.0038(19) 0.008(2) 0.0040(15)
O4 0.0380(16) 0.0342(18) 0.074(2) -0.0069(18) -0.0002(16) -0.0075(15)
O5 0.098(3) 0.045(2) 0.052(2) -0.0149(18) -0.008(2) 0.006(2)
O6 0.057(2) 0.046(2) 0.085(3) -0.002(2) 0.0155(19) 0.0177(19)
O7 0.078(3) 0.083(4) 0.120(4) -0.004(3) -0.019(3) 0.035(3)
N1 0.043(2) 0.0283(19) 0.052(2) 0.0076(18) 0.0090(17) -0.0086(17)
N2 0.0414(19) 0.0184(17) 0.053(2) 0.0045(17) 0.0010(17) -0.0008(16)
C1 0.045(2) 0.022(2) 0.046(3) 0.0036(19) 0.012(2) -0.0084(19)
C2 0.039(2) 0.040(3) 0.051(3) -0.002(2) 0.009(2) -0.004(2)
C3 0.048(3) 0.029(2) 0.044(3) -0.008(2) 0.001(2) 0.006(2)
C4 0.056(3) 0.028(2) 0.036(2) 0.0044(19) 0.005(2) 0.002(2)
C5 0.050(3) 0.025(2) 0.034(2) 0.0036(18) 0.0115(19) 0.0000(19)
C6 0.046(2) 0.021(2) 0.036(2) -0.0043(17) 0.0069(18) 0.0009(18)
C7 0.031(2) 0.023(2) 0.044(2) -0.0008(18) 0.0082(18) -0.0019(17)
C8 0.030(2) 0.024(2) 0.050(3) 0.0039(19) 0.0108(18) -0.0019(17)
C9 0.032(2) 0.022(2) 0.053(3) -0.0004(19) 0.0062(19) 0.0004(17)
C10 0.044(2) 0.026(2) 0.053(3) -0.006(2) -0.001(2) 0.0113(19)
C11 0.044(3) 0.037(2) 0.044(3) -0.003(2) 0.004(2) 0.001(2)
C12 0.036(2) 0.024(2) 0.046(3) 0.0041(19) 0.0034(19) -0.0011(18)
C13 0.045(2) 0.024(2) 0.048(3) -0.002(2) 0.011(2) -0.002(2)
C14 0.041(2) 0.016(2) 0.065(3) -0.002(2) 0.008(2) 0.0003(18)
C15 0.064(3) 0.033(3) 0.062(3) 0.013(2) 0.002(2) 0.000(2)
C16 0.069(3) 0.051(3) 0.048(3) 0.012(3) 0.004(3) -0.005(3)
C17 0.063(4) 0.050(3) 0.066(4) -0.005(3) -0.012(3) 0.010(3)
C18 0.066(3) 0.038(3) 0.054(3) 0.011(2) 0.011(3) -0.015(2)
C19 0.043(2) 0.028(3) 0.044(3) -0.0015(19) 0.003(2) 0.0006(19)
C20 0.032(3) 0.067(4) 0.124(5) -0.002(4) 0.010(3) 0.011(3)
C28 0.054(3) 0.069(4) 0.065(4) -0.002(3) 0.023(3) -0.001(3)
C29 0.088(6) 0.217(13) 0.133(8) -0.093(9) 0.044(5) -0.008(7)
C30 0.071(4) 0.070(4) 0.079(4) 0.005(4) -0.013(3) 0.024(3)

loop_
_atom_type_symbol
_atom_type_description
_atom_type_scat_dispersion_real
_atom_type_scat_dispersion_imag
_atom_type_scat_source
C C 0.0033 0.0016 'International Tables Vol C Tables 4.2.6.8 and 6.1.1.4'
H H 0.0000 0.0000 'International Tables Vol C Tables 4.2.6.8 and 6.1.1.4'
N N 0.0061 0.0033 'International Tables Vol C Tables 4.2.6.8 and 6.1.1.4'
O O 0.0106 0.0060 'International Tables Vol C Tables 4.2.6.8 and 6.1.1.4'

loop_
_geom_angle_atom_site_label_1
_geom_angle_atom_site_label_2
_geom_angle_atom_site_label_3
_geom_angle
_geom_angle_site_symmetry_1
_geom_angle_site_symmetry_3
_geom_angle_publ_flag
C3 O1 C17 119.0(4) . . ?
C19 O2 C20 116.3(4) . . ?
C21' O5 C10 130.9(11) . . ?
C21' O5 C21 23.5(9) . . ?
C10 O5 C21 109.5(6) . . ?
C5 N1 C18 121.9(4) . . ?
C5 N1 C8 110.8(3) . . ?
C18 N1 C8 123.7(4) . . ?
C14 N2 C15 132.8(4) . . ?
C14 N2 C12 114.3(4) . . ?
C15 N2 C12 112.3(4) . . ?
C6 C1 C2 119.6(4) . . ?
C3 C2 C1 119.4(4) . . ?
O1 C3 C4 114.9(4) . . ?
O1 C3 C2 123.7(4) . . ?
C4 C3 C2 121.4(4) . . ?
C5 C4 C3 118.4(4) . . ?
C4 C5 N1 129.2(4) . . ?
C4 C5 C6 120.5(4) . . ?
N1 C5 C6 110.3(4) . . ?
C1 C6 C5 120.7(4) . . ?
C1 C6 C7 132.1(4) . . ?
C5 C6 C7 107.0(4) . . ?
C6 C7 C12 119.5(3) . . ?
C6 C7 C13 111.8(4) . . ?
C12 C7 C13 100.2(3) . . ?
C6 C7 C8 102.6(3) . . ?
C12 C7 C8 113.2(4) . . ?
C13 C7 C8 109.5(3) . . ?
N1 C8 C9 114.7(3) . . ?
N1 C8 C7 101.5(3) . . ?
C9 C8 C7 118.4(3) . . ?
O4 C9 C19 105.6(3) . . ?
O4 C9 C10 106.8(4) . . ?
C19 C9 C10 112.6(3) . . ?
O4 C9 C8 105.5(3) . . ?
C19 C9 C8 114.3(4) . . ?
C10 C9 C8 111.3(3) . . ?
O5 C10 C9 109.6(4) . . ?
O5 C10 C11 109.3(4) . . ?
C9 C10 C11 120.8(4) . . ?
C12 C11 C16 100.8(4) . . ?
C12 C11 C10 107.5(4) . . ?
C16 C11 C10 108.5(4) . . ?
C12 C11 C28 108.8(4) . . ?
C16 C11 C28 111.1(4) . . ?
C10 C11 C28 118.6(4) . . ?
N2 C12 C11 103.3(3) . . ?
N2 C12 C7 102.3(3) . . ?
C11 C12 C7 124.4(4) . . ?
C14 C13 C7 104.9(4) . . ?
O6 C14 N2 126.3(5) . . ?
O6 C14 C13 127.1(4) . . ?
N2 C14 C13 106.6(4) . . ?
N2 C15 C30 114.6(4) . . ?
N2 C15 C16 102.2(4) . . ?
C30 C15 C16 114.3(5) . . ?
C11 C16 C15 108.3(4) . . ?
O3 C19 O2 124.4(4) . . ?
O3 C19 C9 123.2(4) . . ?
O2 C19 C9 112.4(4) . . ?
C22 C21 O5 107.8(8) . . ?
C23 C22 C27 120.0 . . ?
C23 C22 C21 119.2(7) . . ?
C27 C22 C21 120.8(7) . . ?
C22 C23 C24 120.0 . . ?
C25 C24 C23 120.0 . . ?
C24 C25 C26 120.0 . . ?
C25 C26 C27 120.0 . . ?
C26 C27 C22 120.0 . . ?
O5 C21' C22' 120.6(17) . . ?
C23' C22' C27' 120.0 . . ?
C23' C22' C21' 119.5(13) . . ?
C27' C22' C21' 120.4(13) . . ?
C24' C23' C22' 120.0 . . ?
C23' C24' C25' 120.0 . . ?
C24' C25' C26' 120.0 . . ?
C27' C26' C25' 120.0 . . ?
C26' C27' C22' 120.0 . . ?
C29 C28 C11 117.8(6) . . ?
O7 C30 C15 113.5(5) . . ?

loop_
_geom_bond_atom_site_label_1
_geom_bond_atom_site_label_2
_geom_bond_distance
_geom_bond_site_symmetry_2
_geom_bond_publ_flag
O1 C3 1.370(6) . ?
O1 C17 1.423(6) . ?
O2 C19 1.324(5) . ?
O2 C20 1.454(6) . ?
O3 C19 1.187(6) . ?
O4 C9 1.421(5) . ?
O5 C21' 1.27(2) . ?
O5 C10 1.420(6) . ?
O5 C21 1.544(12) . ?
O6 C14 1.231(5) . ?
O7 C30 1.421(8) . ?
N1 C5 1.377(6) . ?
N1 C18 1.451(6) . ?
N1 C8 1.458(6) . ?
N2 C14 1.340(6) . ?
N2 C15 1.450(6) . ?
N2 C12 1.462(5) . ?
C1 C6 1.358(6) . ?
C1 C2 1.397(7) . ?
C2 C3 1.389(7) . ?
C3 C4 1.390(6) . ?
C4 C5 1.375(6) . ?
C5 C6 1.408(6) . ?
C6 C7 1.520(6) . ?
C7 C12 1.533(6) . ?
C7 C13 1.559(6) . ?
C7 C8 1.561(5) . ?
C8 C9 1.542(6) . ?
C9 C19 1.530(6) . ?
C9 C10 1.540(6) . ?
C10 C11 1.542(7) . ?
C11 C12 1.527(6) . ?
C11 C16 1.543(7) . ?
C11 C28 1.564(7) . ?
C13 C14 1.498(7) . ?
C15 C30 1.518(8) . ?
C15 C16 1.542(7) . ?
C21 C22 1.490(14) . ?
C22 C23 1.3900 . ?
C22 C27 1.3900 . ?
C23 C24 1.3900 . ?
C24 C25 1.3900 . ?
C25 C26 1.3900 . ?
C26 C27 1.3900 . ?
C21' C22' 1.47(2) . ?
C22' C23' 1.3900 . ?
C22' C27' 1.3900 . ?
C23' C24' 1.3900 . ?
C24' C25' 1.3900 . ?
C25' C26' 1.3900 . ?
C26' C27' 1.3900 . ?
C28 C29 1.482(9) . ?

loop_
_geom_torsion_atom_site_label_1
_geom_torsion_atom_site_label_2
_geom_torsion_atom_site_label_3
_geom_torsion_atom_site_label_4
_geom_torsion
_geom_torsion_site_symmetry_1
_geom_torsion_site_symmetry_2
_geom_torsion_site_symmetry_3
_geom_torsion_site_symmetry_4
_geom_torsion_publ_flag
C6 C1 C2 C3 0.1(6) . . . . ?
C17 O1 C3 C4 172.0(4) . . . . ?
C17 O1 C3 C2 -7.1(7) . . . . ?
C1 C2 C3 O1 177.5(4) . . . . ?
C1 C2 C3 C4 -1.6(7) . . . . ?
O1 C3 C4 C5 -177.7(4) . . . . ?
C2 C3 C4 C5 1.4(6) . . . . ?
C3 C4 C5 N1 179.3(4) . . . . ?
C3 C4 C5 C6 0.1(6) . . . . ?
C18 N1 C5 C4 7.9(7) . . . . ?
C8 N1 C5 C4 167.0(4) . . . . ?
C18 N1 C5 C6 -172.8(4) . . . . ?
C8 N1 C5 C6 -13.7(5) . . . . ?
C2 C1 C6 C5 1.4(6) . . . . ?
C2 C1 C6 C7 -172.9(4) . . . . ?
C4 C5 C6 C1 -1.6(6) . . . . ?
N1 C5 C6 C1 179.1(4) . . . . ?
C4 C5 C6 C7 174.0(4) . . . . ?
N1 C5 C6 C7 -5.3(5) . . . . ?
C1 C6 C7 C12 -38.6(6) . . . . ?
C5 C6 C7 C12 146.5(4) . . . . ?
C1 C6 C7 C13 78.0(6) . . . . ?
C5 C6 C7 C13 -96.9(4) . . . . ?
C1 C6 C7 C8 -164.8(4) . . . . ?
C5 C6 C7 C8 20.3(4) . . . . ?
C5 N1 C8 C9 -103.3(4) . . . . ?
C18 N1 C8 C9 55.4(5) . . . . ?
C5 N1 C8 C7 25.6(4) . . . . ?
C18 N1 C8 C7 -175.7(4) . . . . ?
C6 C7 C8 N1 -26.8(4) . . . . ?
C12 C7 C8 N1 -157.0(3) . . . . ?
C13 C7 C8 N1 92.0(4) . . . . ?
C6 C7 C8 C9 99.7(4) . . . . ?
C12 C7 C8 C9 -30.5(5) . . . . ?
C13 C7 C8 C9 -141.4(4) . . . . ?
N1 C8 C9 O4 -86.4(4) . . . . ?
C7 C8 C9 O4 153.7(3) . . . . ?
N1 C8 C9 C19 29.1(5) . . . . ?
C7 C8 C9 C19 -90.8(5) . . . . ?
N1 C8 C9 C10 158.1(3) . . . . ?
C7 C8 C9 C10 38.2(5) . . . . ?
C21' O5 C10 C9 -106.2(14) . . . . ?
C21 O5 C10 C9 -95.1(6) . . . . ?
C21' O5 C10 C11 119.3(14) . . . . ?
C21 O5 C10 C11 130.4(6) . . . . ?
O4 C9 C10 O5 69.1(4) . . . . ?
C19 C9 C10 O5 -46.3(5) . . . . ?
C8 C9 C10 O5 -176.2(4) . . . . ?
O4 C9 C10 C11 -162.5(4) . . . . ?
C19 C9 C10 C11 82.0(5) . . . . ?
C8 C9 C10 C11 -47.9(5) . . . . ?
O5 C10 C11 C12 173.6(4) . . . . ?
C9 C10 C11 C12 45.2(5) . . . . ?
O5 C10 C11 C16 -78.1(4) . . . . ?
C9 C10 C11 C16 153.4(4) . . . . ?
O5 C10 C11 C28 49.8(6) . . . . ?
C9 C10 C11 C28 -78.7(5) . . . . ?
C14 N2 C12 C11 -154.3(4) . . . . ?
C15 N2 C12 C11 33.2(4) . . . . ?
C14 N2 C12 C7 -24.1(4) . . . . ?
C15 N2 C12 C7 163.4(4) . . . . ?
C16 C11 C12 N2 -35.0(4) . . . . ?
C10 C11 C12 N2 78.5(4) . . . . ?
C28 C11 C12 N2 -151.9(4) . . . . ?
C16 C11 C12 C7 -150.3(4) . . . . ?
C10 C11 C12 C7 -36.8(5) . . . . ?
C28 C11 C12 C7 92.8(5) . . . . ?
C6 C7 C12 N2 154.5(3) . . . . ?
C13 C7 C12 N2 32.1(4) . . . . ?
C8 C7 C12 N2 -84.4(4) . . . . ?
C6 C7 C12 C11 -89.7(5) . . . . ?
C13 C7 C12 C11 147.9(4) . . . . ?
C8 C7 C12 C11 31.3(5) . . . . ?
C6 C7 C13 C14 -158.9(3) . . . . ?
C12 C7 C13 C14 -31.2(4) . . . . ?
C8 C7 C13 C14 88.1(4) . . . . ?
C15 N2 C14 O6 -3.3(8) . . . . ?
C12 N2 C14 O6 -173.8(4) . . . . ?
C15 N2 C14 C13 174.2(4) . . . . ?
C12 N2 C14 C13 3.6(5) . . . . ?
C7 C13 C14 O6 -164.3(4) . . . . ?
C7 C13 C14 N2 18.2(4) . . . . ?
C14 N2 C15 C30 49.9(7) . . . . ?
C12 N2 C15 C30 -139.4(4) . . . . ?
C14 N2 C15 C16 174.1(4) . . . . ?
C12 N2 C15 C16 -15.2(5) . . . . ?
C12 C11 C16 C15 27.3(5) . . . . ?
C10 C11 C16 C15 -85.5(5) . . . . ?
C28 C11 C16 C15 142.5(4) . . . . ?
N2 C15 C16 C11 -8.6(5) . . . . ?
C30 C15 C16 C11 115.7(5) . . . . ?
C20 O2 C19 O3 0.1(8) . . . . ?
C20 O2 C19 C9 -179.2(5) . . . . ?
O4 C9 C19 O3 -7.2(6) . . . . ?
C10 C9 C19 O3 109.0(6) . . . . ?
C8 C9 C19 O3 -122.6(5) . . . . ?
O4 C9 C19 O2 172.1(4) . . . . ?
C10 C9 C19 O2 -71.6(5) . . . . ?
C8 C9 C19 O2 56.7(5) . . . . ?
C21' O5 C21 C22 -18(3) . . . . ?
C10 O5 C21 C22 -176.1(6) . . . . ?
O5 C21 C22 C23 -170.5(6) . . . . ?
O5 C21 C22 C27 9.7(11) . . . . ?
C27 C22 C23 C24 0.0 . . . . ?
C21 C22 C23 C24 -179.8(9) . . . . ?
C22 C23 C24 C25 0.0 . . . . ?
C23 C24 C25 C26 0.0 . . . . ?
C24 C25 C26 C27 0.0 . . . . ?
C25 C26 C27 C22 0.0 . . . . ?
C23 C22 C27 C26 0.0 . . . . ?
C21 C22 C27 C26 179.8(9) . . . . ?
C10 O5 C21' C22' 173.6(10) . . . . ?
C21 O5 C21' C22' 146(4) . . . . ?
O5 C21' C22' C23' -171.9(14) . . . . ?
O5 C21' C22' C27' 11(2) . . . . ?
C27' C22' C23' C24' 0.0 . . . . ?
C21' C22' C23' C24' -177.3(16) . . . . ?
C22' C23' C24' C25' 0.0 . . . . ?
C23' C24' C25' C26' 0.0 . . . . ?
C24' C25' C26' C27' 0.0 . . . . ?
C25' C26' C27' C22' 0.0 . . . . ?
C23' C22' C27' C26' 0.0 . . . . ?
C21' C22' C27' C26' 177.2(16) . . . . ?
C12 C11 C28 C29 171.6(7) . . . . ?
C16 C11 C28 C29 61.5(9) . . . . ?
C10 C11 C28 C29 -65.2(9) . . . . ?
N2 C15 C30 O7 -72.6(7) . . . . ?
C16 C15 C30 O7 169.9(5) . . . . ?
